data_2224829
loop_
_publ_author_name
'Chen, Jin-Xi'
'Meng, Wei-Wei'

_publ_section_title Poly[tetrakis(\m-cyclohexane-1,4-dicarboxylato)di-\m-hydroxido-pentazinc(II)]
_journal_issue 1
_journal_name_full 'Acta Crystallographica Section E'
_journal_page_first m16
_journal_page_last m17
_journal_paper_doi 10.1107/S1600536809051666
_journal_volume 66
_journal_year 2010
_chemical_formula_iupac '[Zn5 (O H)2 (C8 H10 O4)4]'
_chemical_formula_moiety 'C32 H42 O18 Zn5'
_chemical_formula_sum 'C32 H42 O18 Zn5'
_chemical_formula_weight 1039.59
_chemical_name_common Poly[di[(\m3-hydroxido)tetrakis(cyclohexane-1,4-dicarboxylato)-pentazinc(II)]
_chemical_name_systematic
;
Poly[tetrakis(\m-cyclohexane-1,4-dicarboxylato)di-\m-hydroxido-pentazinc(II)]
;
_space_group_IT_number 2
_symmetry_cell_setting triclinic
_symmetry_space_group_name_Hall '-P 1'
_symmetry_space_group_name_H-M 'P -1'
_atom_sites_solution_hydrogens geom
_atom_sites_solution_primary direct
_atom_sites_solution_secondary difmap
_audit_creation_method SHELXL97
_cell_angle_alpha 113.915(3)
_cell_angle_beta 96.307(3)
_cell_angle_gamma 106.285(3)
_cell_formula_units_Z 1
_cell_length_a 8.646(3)
_cell_length_b 10.665(3)
_cell_length_c 11.804(3)
_cell_measurement_reflns_used 30
_cell_measurement_temperature 295(2)
_cell_measurement_theta_max 25
_cell_measurement_theta_min 3
_cell_volume 923.6(5)
_computing_cell_refinement '<i>CrystalClear</i> (Rigaku, 2005)'
_computing_data_collection '<i>CrystalClear</i> (Rigaku, 2005)'
_computing_data_reduction '<i>CrystalClear</i> (Rigaku, 2005)'
_computing_molecular_graphics '<i>SHELXTL</i> (Sheldrick, 2008)'
_computing_publication_material '<i>SHELXTL</i> (Sheldrick, 2008)'
_computing_structure_refinement '<i>SHELXL97</i> (Sheldrick, 2008)'
_computing_structure_solution '<i>SHELXS97</i> (Sheldrick, 2008)'
_diffrn_ambient_temperature 295(2)
_diffrn_measured_fraction_theta_full 0.981
_diffrn_measured_fraction_theta_max 0.981
_diffrn_measurement_device_type 'Rigaku SCXmini diffractometer'
_diffrn_measurement_method '\w scans'
_diffrn_radiation_monochromator graphite
_diffrn_radiation_source 'fine-focus sealed tube'
_diffrn_radiation_type MoK\a
_diffrn_radiation_wavelength 0.71073
_diffrn_reflns_av_R_equivalents 0.0188
_diffrn_reflns_av_sigmaI/netI 0.0278
_diffrn_reflns_limit_h_max 10
_diffrn_reflns_limit_h_min -10
_diffrn_reflns_limit_k_max 9
_diffrn_reflns_limit_k_min -12
_diffrn_reflns_limit_l_max 13
_diffrn_reflns_limit_l_min -14
_diffrn_reflns_number 3929
_diffrn_reflns_theta_full 25.01
_diffrn_reflns_theta_max 25.01
_diffrn_reflns_theta_min 1.95
_diffrn_standards_decay_% 0
_diffrn_standards_interval_count 150
_diffrn_standards_number 3
_exptl_absorpt_coefficient_mu 3.278
_exptl_absorpt_correction_type none
_exptl_crystal_colour colorless
_exptl_crystal_density_diffrn 1.869
_exptl_crystal_density_method 'not measured'
_exptl_crystal_description block
_exptl_crystal_F_000 526
_exptl_crystal_size_max 0.20
_exptl_crystal_size_mid 0.20
_exptl_crystal_size_min 0.20
_refine_diff_density_max 1.112
_refine_diff_density_min -0.504
_refine_ls_extinction_method none
_refine_ls_goodness_of_fit_ref 1.044
_refine_ls_hydrogen_treatment constr
_refine_ls_matrix_type full
_refine_ls_number_parameters 250
_refine_ls_number_reflns 3202
_refine_ls_number_restraints 0
_refine_ls_restrained_S_all 1.044
_refine_ls_R_factor_all 0.0453
_refine_ls_R_factor_gt 0.0378
_refine_ls_shift/su_max 0.000
_refine_ls_shift/su_mean 0.000
_refine_ls_structure_factor_coef Fsqd
_refine_ls_weighting_details 'calc w=1/[\s^2^(Fo^2^)+(0.0488P)^2^+2.2254P] where P=(Fo^2^+2Fc^2^)/3'
_refine_ls_weighting_scheme calc
_refine_ls_wR_factor_gt 0.0905
_refine_ls_wR_factor_ref 0.0949
_reflns_number_gt 2789
_reflns_number_total 3202
_reflns_threshold_expression 'I>2\s(I) '
_cod_data_source_file zs2020.cif
_cod_data_source_block I
_cod_database_code 2224829
_cod_database_fobs_code 2224829

loop_
_symmetry_equiv_pos_as_xyz
'x, y, z'
'-x, -y, -z'

loop_
_atom_site_type_symbol
_atom_site_label
_atom_site_fract_x
_atom_site_fract_y
_atom_site_fract_z
_atom_site_U_iso_or_equiv
_atom_site_adp_type
_atom_site_calc_flag
_atom_site_refinement_flags
_atom_site_occupancy
_atom_site_disorder_assembly
_atom_site_disorder_group
Zn Zn1 0.5000 0.5000 0.5000 0.01886(17) Uani d S 1 . .
Zn Zn2 0.23318(6) 0.53614(5) 0.33384(4) 0.02004(14) Uani d . 1 . .
Zn Zn3 0.22931(6) 0.63639(5) 0.63471(4) 0.02095(15) Uani d . 1 . .
O O1 0.2545(3) 0.4858(3) 0.4786(2) 0.0165(6) Uani d . 1 . .
O O2 0.4649(3) 0.5325(3) 0.3351(3) 0.0227(6) Uani d . 1 . .
O O3 -0.0494(4) 0.3940(3) 0.2794(3) 0.0260(7) Uani d . 1 . .
O O4 0.0760(4) 0.7048(3) 0.5332(3) 0.0292(7) Uani d . 1 . .
O O5 0.2146(4) 0.7268(3) 0.3889(3) 0.0329(8) Uani d . 1 . .
O O6 0.4102(4) 0.2695(3) 0.3800(3) 0.0333(8) Uani d . 1 . .
O O7 0.1035(4) 0.4072(4) 0.1489(3) 0.0354(8) Uani d . 1 . .
O O8 0.5888(4) 0.1755(3) 0.2861(3) 0.0367(8) Uani d . 1 . .
O O9 0.6515(4) 0.4466(4) 0.2502(3) 0.0391(9) Uani d . 1 . .
C C1 -0.0356(5) 0.3514(5) 0.1658(4) 0.0216(9) Uani d . 1 . .
C C2 0.4892(6) 0.5179(5) 0.1295(4) 0.0244(9) Uani d . 1 . .
H H2 0.4089 0.5681 0.1453 0.029 Uiso calc R 1 . .
C C3 0.5402(5) 0.4959(5) 0.2450(4) 0.0210(9) Uani d . 1 . .
C C4 -0.1756(5) 0.2307(5) 0.0558(4) 0.0239(9) Uani d . 1 . .
H H4 -0.2808 0.2294 0.0799 0.029 Uiso calc R 1 . .
C C5 0.4451(6) 0.1700(5) 0.2982(4) 0.0266(10) Uani d . 1 . .
C C6 0.3284(6) -0.1108(5) 0.1772(4) 0.0340(11) Uani d . 1 . .
H H6A 0.3326 -0.1206 0.2556 0.041 Uiso calc R 1 . .
H H6B 0.4337 -0.1087 0.1553 0.041 Uiso calc R 1 . .
C C7 0.4060(6) 0.3693(5) 0.0104(4) 0.0293(10) Uani d . 1 . .
H H7A 0.4817 0.3156 -0.0022 0.035 Uiso calc R 1 . .
H H7B 0.3068 0.3126 0.0236 0.035 Uiso calc R 1 . .
C C8 0.3027(5) 0.0317(5) 0.1984(4) 0.0274(10) Uani d . 1 . .
H H8 0.1995 0.0306 0.2258 0.033 Uiso calc R 1 . .
C C9 0.6414(6) 0.6136(5) 0.1087(4) 0.0330(11) Uani d . 1 . .
H H9A 0.6883 0.7096 0.1827 0.040 Uiso calc R 1 . .
H H9B 0.7258 0.5689 0.1000 0.040 Uiso calc R 1 . .
C C10 -0.1861(6) 0.2424(5) -0.0691(4) 0.0330(11) Uani d . 1 . .
H H10A -0.0815 0.2467 -0.0928 0.040 Uiso calc R 1 . .
H H10B -0.2041 0.3323 -0.0568 0.040 Uiso calc R 1 . .
C C11 0.1180(6) 0.7593(5) 0.4592(4) 0.0281(10) Uani d . 1 . .
C C12 0.0494(7) 0.8716(6) 0.4494(6) 0.0441(13) Uani d . 1 . .
H H12 0.0263 0.8499 0.3590 0.053 Uiso calc R 1 . .
C C13 -0.1518(7) 0.0883(5) 0.0363(5) 0.0425(13) Uani d . 1 . .
H H13A -0.1540 0.0779 0.1141 0.051 Uiso calc R 1 . .
H H13B -0.0434 0.0922 0.0200 0.051 Uiso calc R 1 . .
C C14 0.2867(7) 0.0456(5) 0.0755(5) 0.0396(12) Uani d . 1 . .
H H14A 0.3928 0.0582 0.0533 0.047 Uiso calc R 1 . .
H H14B 0.2606 0.1326 0.0894 0.047 Uiso calc R 1 . .
C C15 0.1774(7) 1.0209(7) 0.5214(7) 0.0554(16) Uani d . 1 . .
H H15A 0.2750 1.0237 0.4876 0.066 Uiso calc R 1 . .
H H15B 0.2105 1.0432 0.6107 0.066 Uiso calc R 1 . .
C C16 -0.1133(7) 0.8624(6) 0.4875(7) 0.0518(15) Uani d . 1 . .
H H16A -0.0976 0.8752 0.5746 0.062 Uiso calc R 1 . .
H H16B -0.1962 0.7657 0.4319 0.062 Uiso calc R 1 . .

loop_
_atom_site_aniso_label
_atom_site_aniso_U_11
_atom_site_aniso_U_22
_atom_site_aniso_U_33
_atom_site_aniso_U_12
_atom_site_aniso_U_13
_atom_site_aniso_U_23
Zn1 0.0198(3) 0.0240(4) 0.0140(3) 0.0118(3) 0.0024(3) 0.0077(3)
Zn2 0.0223(3) 0.0226(3) 0.0165(3) 0.0107(2) 0.00190(19) 0.0092(2)
Zn3 0.0198(3) 0.0234(3) 0.0170(3) 0.0083(2) 0.00536(19) 0.0062(2)
O1 0.0185(13) 0.0181(14) 0.0134(13) 0.0092(11) 0.0029(11) 0.0062(11)
O2 0.0255(15) 0.0346(17) 0.0163(14) 0.0167(13) 0.0072(12) 0.0150(13)
O3 0.0235(15) 0.0329(17) 0.0157(15) 0.0074(13) 0.0038(12) 0.0077(13)
O4 0.0330(17) 0.0306(17) 0.0320(18) 0.0168(14) 0.0109(14) 0.0175(15)
O5 0.0436(19) 0.0259(17) 0.045(2) 0.0222(15) 0.0220(16) 0.0213(15)
O6 0.0372(19) 0.0199(16) 0.0304(18) 0.0063(14) 0.0105(15) 0.0020(14)
O7 0.0249(17) 0.046(2) 0.0211(17) 0.0037(15) 0.0056(13) 0.0077(15)
O8 0.0246(17) 0.0229(17) 0.045(2) 0.0037(13) 0.0040(15) 0.0030(15)
O9 0.051(2) 0.069(2) 0.0274(18) 0.046(2) 0.0192(16) 0.0314(18)
C1 0.019(2) 0.027(2) 0.020(2) 0.0133(18) 0.0068(17) 0.0076(18)
C2 0.036(2) 0.035(3) 0.020(2) 0.024(2) 0.0138(19) 0.020(2)
C3 0.023(2) 0.029(2) 0.015(2) 0.0126(18) 0.0066(16) 0.0118(18)
C4 0.021(2) 0.026(2) 0.021(2) 0.0091(18) 0.0035(17) 0.0071(18)
C5 0.027(2) 0.025(2) 0.024(2) 0.0082(19) 0.0048(18) 0.009(2)
C6 0.047(3) 0.026(2) 0.017(2) 0.005(2) -0.004(2) 0.006(2)
C7 0.033(2) 0.032(3) 0.028(2) 0.011(2) 0.0070(19) 0.018(2)
C8 0.023(2) 0.023(2) 0.025(2) 0.0057(18) 0.0033(18) 0.0029(19)
C9 0.036(3) 0.037(3) 0.024(2) 0.009(2) 0.002(2) 0.017(2)
C10 0.046(3) 0.020(2) 0.020(2) 0.006(2) -0.002(2) 0.0038(19)
C11 0.030(2) 0.024(2) 0.033(3) 0.0117(19) 0.010(2) 0.014(2)
C12 0.062(4) 0.038(3) 0.059(4) 0.033(3) 0.034(3) 0.032(3)
C13 0.047(3) 0.031(3) 0.038(3) 0.006(2) -0.011(2) 0.016(2)
C14 0.043(3) 0.020(2) 0.040(3) -0.001(2) -0.009(2) 0.012(2)
C15 0.042(3) 0.056(4) 0.084(5) 0.029(3) 0.019(3) 0.038(4)
C16 0.044(3) 0.039(3) 0.080(4) 0.018(3) 0.017(3) 0.032(3)

loop_
_atom_type_symbol
_atom_type_description
_atom_type_scat_dispersion_real
_atom_type_scat_dispersion_imag
_atom_type_scat_source
C C 0.0033 0.0016 'International Tables Vol C Tables 4.2.6.8 and 6.1.1.4'
H H 0.0000 0.0000 'International Tables Vol C Tables 4.2.6.8 and 6.1.1.4'
O O 0.0106 0.0060 'International Tables Vol C Tables 4.2.6.8 and 6.1.1.4'
Zn Zn 0.2839 1.4301 'International Tables Vol C Tables 4.2.6.8 and 6.1.1.4'

loop_
_geom_angle_atom_site_label_1
_geom_angle_atom_site_label_2
_geom_angle_atom_site_label_3
_geom_angle_site_symmetry_1
_geom_angle_site_symmetry_3
_geom_angle
_geom_angle_publ_flag
O1 Zn1 O2 . . 80.38(10) ?
O1 Zn1 O6 . . 87.49(11) ?
O2 Zn1 O6 . . 89.32(12) ?
O1 Zn1 O6 . 2_666 92.51(11) ?
O2 Zn1 O6 . 2_666 90.68(12) ?
O6 Zn1 O6 . 2_666 180.00(12) ?
O1 Zn1 Zn2 . 2_666 140.05(7) ?
O2 Zn1 Zn2 . 2_666 139.33(8) ?
O6 Zn1 Zn2 . 2_666 88.74(9) ?
O5 Zn2 O1 . . 111.19(13) ?
O5 Zn2 O2 . . 115.65(13) ?
O1 Zn2 O2 . . 84.68(11) ?
O5 Zn2 O7 . . 108.81(15) ?
O1 Zn2 O7 . . 129.58(13) ?
O2 Zn2 O7 . . 104.36(12) ?
O5 Zn2 O3 . . 98.81(13) ?
O1 Zn2 O3 . . 85.57(11) ?
O2 Zn2 O3 . . 145.41(12) ?
O7 Zn2 O3 . . 58.86(11) ?
O8 Zn3 O3 2_666 2_566 118.92(13) ?
O8 Zn3 O1 2_666 . 114.91(13) ?
O3 Zn3 O1 2_566 . 125.97(12) ?
O8 Zn3 O4 2_666 . 93.78(14) ?
O3 Zn3 O4 2_566 . 86.00(12) ?
O1 Zn3 O4 . . 94.98(11) ?
O8 Zn3 O9 2_666 2_666 92.49(15) ?
O3 Zn3 O9 2_566 2_666 84.37(13) ?
O1 Zn3 O9 . 2_666 89.19(12) ?
O4 Zn3 O9 . 2_666 170.20(13) ?
Zn3 O1 Zn2 . . 111.16(13) ?
Zn3 O1 Zn1 . . 110.07(12) ?
Zn2 O1 Zn1 . . 98.36(11) ?
C3 O2 Zn2 . . 132.3(3) ?
C3 O2 Zn1 . . 125.5(3) ?
Zn2 O2 Zn1 . . 96.09(11) ?
C1 O3 Zn3 . 2_566 137.0(3) ?
C1 O3 Zn2 . . 84.3(2) ?
Zn3 O3 Zn2 2_566 . 138.63(14) ?
C11 O4 Zn3 . . 125.9(3) ?
C11 O5 Zn2 . . 118.8(3) ?
C5 O6 Zn1 . . 142.7(3) ?
C1 O7 Zn2 . . 99.0(3) ?
C5 O8 Zn3 . 2_666 119.7(3) ?
C3 O9 Zn3 . 2_666 140.7(3) ?
O7 C1 O3 . . 117.8(4) ?
O7 C1 C4 . . 121.1(4) ?
O3 C1 C4 . . 121.0(4) ?
C3 C2 C7 . . 110.1(3) ?
C3 C2 C9 . . 110.3(4) ?
C7 C2 C9 . . 110.4(4) ?
C3 C2 H2 . . 108.6 ?
C7 C2 H2 . . 108.6 ?
C9 C2 H2 . . 108.6 ?
O9 C3 O2 . . 122.9(4) ?
O9 C3 C2 . . 119.3(4) ?
O2 C3 C2 . . 117.8(4) ?
C1 C4 C13 . . 106.4(4) ?
C1 C4 C10 . . 115.0(4) ?
C13 C4 C10 . . 109.7(4) ?
C1 C4 H4 . . 108.5 ?
C13 C4 H4 . . 108.5 ?
C10 C4 H4 . . 108.5 ?
O6 C5 O8 . . 125.7(4) ?
O6 C5 C8 . . 118.6(4) ?
O8 C5 C8 . . 115.7(4) ?
C8 C6 C10 . 2 110.4(4) ?
C8 C6 H6A . . 109.6 ?
C10 C6 H6A 2 . 109.6 ?
C8 C6 H6B . . 109.6 ?
C10 C6 H6B 2 . 109.6 ?
H6A C6 H6B . . 108.1 ?
C9 C7 C2 2_665 . 111.9(4) ?
C9 C7 H7A 2_665 . 109.2 ?
C2 C7 H7A . . 109.2 ?
C9 C7 H7B 2_665 . 109.2 ?
C2 C7 H7B . . 109.2 ?
H7A C7 H7B . . 107.9 ?
C14 C8 C6 . . 110.5(4) ?
C14 C8 C5 . . 106.2(4) ?
C6 C8 C5 . . 114.1(4) ?
C14 C8 H8 . . 108.6 ?
C6 C8 H8 . . 108.6 ?
C5 C8 H8 . . 108.6 ?
C7 C9 C2 2_665 . 111.0(4) ?
C7 C9 H9A 2_665 . 109.4 ?
C2 C9 H9A . . 109.4 ?
C7 C9 H9B 2_665 . 109.4 ?
C2 C9 H9B . . 109.4 ?
H9A C9 H9B . . 108.0 ?
C4 C10 C6 . 2 111.1(4) ?
C4 C10 H10A . . 109.4 ?
C6 C10 H10A 2 . 109.4 ?
C4 C10 H10B . . 109.4 ?
C6 C10 H10B 2 . 109.4 ?
H10A C10 H10B . . 108.0 ?
O5 C11 O4 . . 124.9(4) ?
O5 C11 C12 . . 115.1(4) ?
O4 C11 C12 . . 120.0(4) ?
C15 C12 C16 . . 112.4(5) ?
C15 C12 C11 . . 110.3(5) ?
C16 C12 C11 . . 113.4(4) ?
C15 C12 H12 . . 106.8 ?
C16 C12 H12 . . 106.8 ?
C11 C12 H12 . . 106.8 ?
C4 C13 C14 . 2 112.1(4) ?
C4 C13 H13A . . 109.2 ?
C14 C13 H13A 2 . 109.2 ?
C4 C13 H13B . . 109.2 ?
C14 C13 H13B 2 . 109.2 ?
H13A C13 H13B . . 107.9 ?
C8 C14 C13 . 2 112.6(4) ?
C8 C14 H14A . . 109.1 ?
C13 C14 H14A 2 . 109.1 ?
C8 C14 H14B . . 109.1 ?
C13 C14 H14B 2 . 109.1 ?
H14A C14 H14B . . 107.8 ?
C12 C15 C16 . 2_576 111.8(5) ?
C12 C15 H15A . . 109.2 ?
C16 C15 H15A 2_576 . 109.2 ?
C12 C15 H15B . . 109.2 ?
C16 C15 H15B 2_576 . 109.2 ?
H15A C15 H15B . . 107.9 ?
C12 C16 C15 . 2_576 112.0(5) ?
C12 C16 H16A . . 109.2 ?
C15 C16 H16A 2_576 . 109.2 ?
C12 C16 H16B . . 109.2 ?
C15 C16 H16B 2_576 . 109.2 ?
H16A C16 H16B . . 107.9 ?

loop_
_geom_bond_atom_site_label_1
_geom_bond_atom_site_label_2
_geom_bond_site_symmetry_2
_geom_bond_distance
_geom_bond_publ_flag
Zn1 O1 . 2.065(3) ?
Zn1 O1 2_666 2.065(3) ?
Zn1 O2 2_666 2.116(3) ?
Zn1 O2 . 2.116(3) ?
Zn1 O6 . 2.125(3) ?
Zn1 O6 2_666 2.125(3) ?
Zn2 O5 . 1.928(3) ?
Zn2 O1 . 1.993(3) ?
Zn2 O2 . 2.013(3) ?
Zn2 O7 . 2.019(3) ?
Zn2 O3 . 2.338(3) ?
Zn3 O8 2_666 1.939(3) ?
Zn3 O3 2_566 1.971(3) ?
Zn3 O1 . 1.977(3) ?
Zn3 O4 . 2.151(3) ?
Zn3 O9 2_666 2.207(3) ?
O2 C3 . 1.290(5) ?
O3 C1 . 1.261(5) ?
O4 C11 . 1.263(5) ?
O5 C11 . 1.260(5) ?
O6 C5 . 1.250(5) ?
O7 C1 . 1.261(5) ?
O8 C5 . 1.254(5) ?
O9 C3 . 1.226(5) ?
C1 C4 . 1.495(6) ?
C2 C3 . 1.514(5) ?
C2 C7 . 1.529(6) ?
C2 C9 . 1.535(6) ?
C2 H2 . 0.9800 ?
C4 C13 . 1.518(6) ?
C4 C10 . 1.524(6) ?
C4 H4 . 0.9800 ?
C5 C8 . 1.528(6) ?
C6 C8 . 1.521(6) ?
C6 C10 2 1.532(6) ?
C6 H6A . 0.9700 ?
C6 H6B . 0.9700 ?
C7 C9 2_665 1.517(6) ?
C7 H7A . 0.9700 ?
C7 H7B . 0.9700 ?
C8 C14 . 1.513(7) ?
C8 H8 . 0.9800 ?
C9 C7 2_665 1.517(6) ?
C9 H9A . 0.9700 ?
C9 H9B . 0.9700 ?
C10 C6 2 1.532(6) ?
C10 H10A . 0.9700 ?
C10 H10B . 0.9700 ?
C11 C12 . 1.516(6) ?
C12 C15 . 1.480(8) ?
C12 C16 . 1.513(8) ?
C12 H12 . 0.9800 ?
C13 C14 2 1.530(6) ?
C13 H13A . 0.9700 ?
C13 H13B . 0.9700 ?
C14 C13 2 1.530(6) ?
C14 H14A . 0.9700 ?
C14 H14B . 0.9700 ?
C15 C16 2_576 1.532(7) ?
C15 H15A . 0.9700 ?
C15 H15B . 0.9700 ?
C16 C15 2_576 1.532(7) ?
C16 H16A . 0.9700 ?
C16 H16B . 0.9700 ?
